data_7055979
loop_
_publ_author_name
'Govor, Evgen V.'
'Sanakis, Yiannis'
'Raptis, Raphael G.'

_publ_section_title
;
 Synthesis of pyrazole (hemi)aminals via the cleavage of saturated
 aliphatic ether C--O bonds in the presence of ferric halides
;
_journal_issue 6
_journal_name_full 'New J. Chem.'
_journal_page_first 2220
_journal_paper_doi 10.1039/C6NJ03822K
_journal_volume 41
_journal_year 2017
_chemical_formula_sum 'C14 H20 Cl4 Fe2 I2 N4 O2'
_chemical_formula_weight 783.64
_chemical_name_systematic
; 
 ? 
;
_space_group_IT_number 13
_symmetry_cell_setting monoclinic
_symmetry_space_group_name_Hall '-P 2yac'
_symmetry_space_group_name_H-M 'P 1 2/n 1'
_atom_sites_solution_hydrogens geom
_atom_sites_solution_primary direct
_atom_sites_solution_secondary difmap
_audit_creation_method SHELXL-97
_audit_update_record
;
2013-06-02 deposited with the CCDC.
2017-01-30 downloaded from the CCDC.
;
_cell_angle_alpha 90.00
_cell_angle_beta 99.3500(10)
_cell_angle_gamma 90.00
_cell_formula_units_Z 2
_cell_length_a 8.5950(6)
_cell_length_b 9.6865(7)
_cell_length_c 15.7769(11)
_cell_measurement_temperature 296(2)
_cell_volume 1296.06(16)
_computing_structure_refinement 'SHELXL-97 (Sheldrick, 2008)'
_computing_structure_solution 'SHELXS-97 (Sheldrick, 2008)'
_diffrn_ambient_temperature 296(2)
_diffrn_measured_fraction_theta_full 0.997
_diffrn_measured_fraction_theta_max 0.997
_diffrn_radiation_monochromator graphite
_diffrn_radiation_source 'fine-focus sealed tube'
_diffrn_radiation_type MoK\a
_diffrn_radiation_wavelength 0.71073
_diffrn_reflns_av_R_equivalents 0.0249
_diffrn_reflns_av_sigmaI/netI 0.0190
_diffrn_reflns_limit_h_max 11
_diffrn_reflns_limit_h_min -11
_diffrn_reflns_limit_k_max 12
_diffrn_reflns_limit_k_min -12
_diffrn_reflns_limit_l_max 20
_diffrn_reflns_limit_l_min -20
_diffrn_reflns_number 14277
_diffrn_reflns_theta_full 27.17
_diffrn_reflns_theta_max 27.17
_diffrn_reflns_theta_min 2.10
_exptl_absorpt_coefficient_mu 3.930
_exptl_absorpt_correction_T_max 0.7337
_exptl_absorpt_correction_T_min 0.5547
_exptl_absorpt_correction_type multi-scan
_exptl_absorpt_process_details SADABS
_exptl_crystal_colour red
_exptl_crystal_density_diffrn 2.008
_exptl_crystal_density_method 'not measured'
_exptl_crystal_description block
_exptl_crystal_F_000 748
_exptl_crystal_size_max 0.17
_exptl_crystal_size_mid 0.10
_exptl_crystal_size_min 0.08
_refine_diff_density_max 1.059
_refine_diff_density_min -0.768
_refine_diff_density_rms 0.077
_refine_ls_extinction_method none
_refine_ls_goodness_of_fit_ref 1.026
_refine_ls_hydrogen_treatment constr
_refine_ls_matrix_type full
_refine_ls_number_parameters 130
_refine_ls_number_reflns 2878
_refine_ls_number_restraints 0
_refine_ls_restrained_S_all 1.026
_refine_ls_R_factor_all 0.0481
_refine_ls_R_factor_gt 0.0324
_refine_ls_shift/su_max 0.002
_refine_ls_shift/su_mean 0.000
_refine_ls_structure_factor_coef Fsqd
_refine_ls_weighting_details 'calc w=1/[\s^2^(Fo^2^)+(0.0407P)^2^+1.5127P] where P=(Fo^2^+2Fc^2^)/3'
_refine_ls_weighting_scheme calc
_refine_ls_wR_factor_gt 0.0813
_refine_ls_wR_factor_ref 0.0906
_reflns_number_gt 2175
_reflns_number_total 2878
_reflns_threshold_expression >2sigma(I)
_cod_data_source_file c6nj03822k2.cif
_cod_data_source_block evg007_0m
_cod_depositor_comments
;
The following automatic conversions were performed:

'_symmetry_cell_setting' value 'Monoclinic' changed to 'monoclinic'
according to
/usr/data/users/saulius/crontab/automatic-downloads/rss-feeds/RSC/lib/dictionaries/cif_core.dic
dictionary named 'cif_core.dic' version 2.4.2 from 2011-04-26.

Automatic conversion script
Id: cif_fix_values 4268 2015-11-12 08:31:59Z antanas 

 Adding full bibliography for 7055976--7055983.cif.
;
_cod_original_sg_symbol_H-M P2/n
_cod_database_code 7055979

loop_
_symmetry_equiv_pos_as_xyz
'x, y, z'
'-x+1/2, y, -z+1/2'
'-x, -y, -z'
'x-1/2, -y, z-1/2'

loop_
_atom_site_label
_atom_site_type_symbol
_atom_site_fract_x
_atom_site_fract_y
_atom_site_fract_z
_atom_site_U_iso_or_equiv
_atom_site_adp_type
_atom_site_occupancy
_atom_site_symmetry_multiplicity
_atom_site_calc_flag
_atom_site_refinement_flags
Fe1 Fe 0.66288(6) 0.18704(6) 0.83262(4) 0.04924(16) Uani 1 1 d .
I1 I 1.00937(4) 0.40962(4) 1.18398(2) 0.07525(14) Uani 1 1 d .
Cl1 Cl 0.5741(2) -0.01237(18) 0.86614(12) 0.1171(6) Uani 1 1 d .
Cl2 Cl 0.48894(16) 0.35170(18) 0.84518(8) 0.0916(5) Uani 1 1 d .
O1 O 0.8738(3) 0.1868(3) 0.79567(17) 0.0512(6) Uani 1 1 d .
N1 N 0.8155(3) 0.2341(3) 0.9444(2) 0.0494(7) Uani 1 1 d .
N2 N 0.9702(3) 0.2476(4) 0.9344(2) 0.0500(7) Uani 1 1 d .
C1 C 0.6561(5) 0.2818(6) 1.0591(3) 0.0683(12) Uani 1 1 d .
H1A H 0.6049 0.3694 1.0472 0.102 Uiso 1 1 calc R
H1B H 0.6778 0.2673 1.1200 0.102 Uiso 1 1 calc R
H1C H 0.5885 0.2096 1.0327 0.102 Uiso 1 1 calc R
C2 C 0.8060(4) 0.2804(4) 1.0240(2) 0.0486(9) Uani 1 1 d .
C3 C 0.9558(5) 0.3227(4) 1.0631(3) 0.0515(9) Uani 1 1 d .
C4 C 1.0574(4) 0.3010(4) 1.0050(3) 0.0510(9) Uani 1 1 d .
C5 C 1.2299(5) 0.3280(6) 1.0133(3) 0.0711(13) Uani 1 1 d .
H5A H 1.2869 0.2438 1.0280 0.107 Uiso 1 1 calc R
H5B H 1.2604 0.3954 1.0575 0.107 Uiso 1 1 calc R
H5C H 1.2536 0.3621 0.9597 0.107 Uiso 1 1 calc R
C6 C 1.0147(4) 0.1909(5) 0.8549(3) 0.0553(10) Uani 1 1 d .
H6 H 1.0902 0.2527 0.8338 0.066 Uiso 1 1 calc R
C7 C 1.0869(7) 0.0480(6) 0.8710(4) 0.0903(17) Uani 1 1 d .
H7A H 1.0100 -0.0137 0.8878 0.135 Uiso 1 1 calc R
H7B H 1.1764 0.0532 0.9160 0.135 Uiso 1 1 calc R
H7C H 1.1197 0.0146 0.8195 0.135 Uiso 1 1 calc R

loop_
_atom_site_aniso_label
_atom_site_aniso_U_11
_atom_site_aniso_U_22
_atom_site_aniso_U_33
_atom_site_aniso_U_23
_atom_site_aniso_U_13
_atom_site_aniso_U_12
Fe1 0.0410(3) 0.0551(3) 0.0542(3) 0.0086(3) 0.0156(2) -0.0044(2)
I1 0.0784(2) 0.0871(3) 0.0582(2) -0.00337(15) 0.00523(15) -0.01081(17)
Cl1 0.1324(13) 0.0989(11) 0.1140(12) 0.0392(9) 0.0019(10) -0.0619(10)
Cl2 0.0856(9) 0.1335(12) 0.0614(7) 0.0179(8) 0.0289(6) 0.0563(9)
O1 0.0398(13) 0.0601(16) 0.0558(15) 0.0049(13) 0.0141(11) 0.0058(12)
N1 0.0389(15) 0.0564(19) 0.0557(19) 0.0038(15) 0.0159(14) -0.0031(14)
N2 0.0348(15) 0.061(2) 0.0560(19) 0.0087(16) 0.0127(13) 0.0033(14)
C1 0.048(2) 0.095(3) 0.066(3) -0.003(3) 0.021(2) -0.008(2)
C2 0.0441(19) 0.053(2) 0.052(2) 0.0089(18) 0.0159(16) -0.0026(16)
C3 0.049(2) 0.050(2) 0.055(2) 0.0082(18) 0.0085(17) 0.0007(17)
C4 0.0411(19) 0.052(2) 0.061(2) 0.0133(19) 0.0101(17) 0.0018(17)
C5 0.039(2) 0.099(4) 0.074(3) 0.013(3) 0.007(2) -0.003(2)
C6 0.042(2) 0.066(3) 0.059(2) 0.004(2) 0.0128(17) 0.0092(18)
C7 0.092(4) 0.090(4) 0.086(4) 0.001(3) 0.007(3) 0.046(3)

loop_
_atom_type_symbol
_atom_type_description
_atom_type_scat_dispersion_real
_atom_type_scat_dispersion_imag
_atom_type_scat_source
C C 0.0033 0.0016 'International Tables Vol C Tables 4.2.6.8 and 6.1.1.4'
H H 0.0000 0.0000 'International Tables Vol C Tables 4.2.6.8 and 6.1.1.4'
N N 0.0061 0.0033 'International Tables Vol C Tables 4.2.6.8 and 6.1.1.4'
O O 0.0106 0.0060 'International Tables Vol C Tables 4.2.6.8 and 6.1.1.4'
Cl Cl 0.1484 0.1585 'International Tables Vol C Tables 4.2.6.8 and 6.1.1.4'
Fe Fe 0.3463 0.8444 'International Tables Vol C Tables 4.2.6.8 and 6.1.1.4'
I I -0.4742 1.8119 'International Tables Vol C Tables 4.2.6.8 and 6.1.1.4'

loop_
_geom_angle_atom_site_label_1
_geom_angle_atom_site_label_2
_geom_angle_atom_site_label_3
_geom_angle
_geom_angle_site_symmetry_1
_geom_angle_site_symmetry_3
O1 Fe1 O1 72.83(12) . 2_656
O1 Fe1 N1 76.65(11) . .
O1 Fe1 N1 146.87(11) 2_656 .
O1 Fe1 Cl1 116.26(10) . .
O1 Fe1 Cl1 104.00(9) 2_656 .
N1 Fe1 Cl1 100.78(10) . .
O1 Fe1 Cl2 133.29(9) . .
O1 Fe1 Cl2 95.37(8) 2_656 .
N1 Fe1 Cl2 96.23(10) . .
Cl1 Fe1 Cl2 110.43(8) . .
C6 O1 Fe1 122.2(2) . .
C6 O1 Fe1 130.6(2) . 2_656
Fe1 O1 Fe1 107.17(12) . 2_656
C2 N1 N2 106.4(3) . .
C2 N1 Fe1 137.8(2) . .
N2 N1 Fe1 114.5(2) . .
C4 N2 N1 111.2(3) . .
C4 N2 C6 131.5(3) . .
N1 N2 C6 116.9(3) . .
N1 C2 C3 108.6(3) . .
N1 C2 C1 122.5(4) . .
C3 C2 C1 128.9(4) . .
C4 C3 C2 107.4(4) . .
C4 C3 I1 127.2(3) . .
C2 C3 I1 125.4(3) . .
N2 C4 C3 106.4(3) . .
N2 C4 C5 123.6(4) . .
C3 C4 C5 130.0(4) . .
O1 C6 N2 105.1(3) . .
O1 C6 C7 111.7(4) . .
N2 C6 C7 110.5(4) . .

loop_
_geom_bond_atom_site_label_1
_geom_bond_atom_site_label_2
_geom_bond_distance
_geom_bond_site_symmetry_2
Fe1 O1 1.992(2) .
Fe1 O1 1.997(3) 2_656
Fe1 N1 2.071(3) .
Fe1 Cl1 2.1735(14) .
Fe1 Cl2 2.2169(14) .
I1 C3 2.067(4) .
O1 C6 1.405(5) .
O1 Fe1 1.997(3) 2_656
N1 C2 1.348(5) .
N1 N2 1.371(4) .
N2 C4 1.341(5) .
N2 C6 1.475(5) .
C1 C2 1.482(5) .
C2 C3 1.395(5) .
C3 C4 1.381(5) .
C4 C5 1.491(5) .
C6 C7 1.521(6) .
